data_2008211
loop_
_publ_author_name
'Gupta, Sakuntala'
'Bhattacharyya, Kinkini'
'SenGupta, S.P.'
'Paul, Sukla'
'Alajos, Kalman'
'Laszlo, Parkanyi'

_publ_section_title
;
 A mesogenic alkenyl compound
;
_journal_issue 3
_journal_name_full 'Acta Crystallographica Section C'
_journal_page_first 403
_journal_page_last 405
_journal_paper_doi 10.1107/S0108270198013791
_journal_volume 55
_journal_year 1999
_chemical_formula_sum 'C16 H25 N'
_chemical_formula_weight 231.37
_chemical_melting_point 373.15
_chemical_name_common 1D1CC
_chemical_name_systematic
;
 4'-propen-1-ylbicyclohexyl-4-carbonitrile
;
_space_group_IT_number 2
_symmetry_cell_setting triclinic
_symmetry_space_group_name_Hall '-P 1'
_symmetry_space_group_name_H-M 'P -1'
_audit_creation_method SHELXL-97
_cell_angle_alpha 91.720(10)
_cell_angle_beta 96.560(10)
_cell_angle_gamma 97.270(10)
_cell_formula_units_Z 2
_cell_length_a 6.8340(10)
_cell_length_b 9.6720(10)
_cell_length_c 11.3170(10)
_cell_measurement_reflns_used 25
_cell_measurement_temperature 293(2)
_cell_measurement_theta_max 13.91
_cell_measurement_theta_min 12.10
_cell_volume 736.41(15)
_computing_cell_refinement 'CAD-4 Express'
_computing_data_collection 'CAD-4 Express (Enraf-Nonius, 1994)'
_computing_data_reduction 'XCAD-4 (Harms & Wocaldo, 1996)'
_computing_molecular_graphics 'ZORTEP (Zsolnai & Huttner, 1994)'
_computing_publication_material SHELXL97
_computing_structure_refinement 'SHELXL97 (Sheldrick, 1997)'
_computing_structure_solution 'SHELXS93 (Sheldrick, 1993)'
_diffrn_ambient_temperature 293(2)
_diffrn_measurement_device 'Enraf-Nonius CAD4'
_diffrn_measurement_method \w/\q
_diffrn_radiation_monochromator Graphite
_diffrn_radiation_source 'fine-focus sealed tube'
_diffrn_radiation_type MoK\a
_diffrn_radiation_wavelength 0.71070
_diffrn_reflns_av_R_equivalents 0.0105
_diffrn_reflns_av_sigmaI/netI 0.0237
_diffrn_reflns_limit_h_max 9
_diffrn_reflns_limit_h_min -9
_diffrn_reflns_limit_k_max 12
_diffrn_reflns_limit_k_min -12
_diffrn_reflns_limit_l_max 14
_diffrn_reflns_limit_l_min -14
_diffrn_reflns_number 7587
_diffrn_reflns_theta_max 28.02
_diffrn_reflns_theta_min 2.73
_diffrn_standards_decay_% 4
_diffrn_standards_interval_time 60
_diffrn_standards_number 3
_exptl_absorpt_coefficient_mu 0.060
_exptl_absorpt_correction_T_max 0.992
_exptl_absorpt_correction_T_min 0.914
_exptl_absorpt_correction_type psi-scan
_exptl_absorpt_process_details '(North et al., 1968)'
_exptl_crystal_colour Colourless
_exptl_crystal_density_diffrn 1.043
_exptl_crystal_density_meas ?
_exptl_crystal_description Block
_exptl_crystal_F_000 256
_exptl_crystal_size_max 0.5
_exptl_crystal_size_mid 0.4
_exptl_crystal_size_min 0.3
_refine_diff_density_max 0.14
_refine_diff_density_min -0.12
_refine_ls_extinction_coef 0.045(8)
_refine_ls_extinction_method 'SHELXL97 (Sheldrick, 1997)'
_refine_ls_goodness_of_fit_all 1.030
_refine_ls_goodness_of_fit_obs 1.307
_refine_ls_hydrogen_treatment constr
_refine_ls_matrix_type full
_refine_ls_number_parameters 156
_refine_ls_number_reflns 3532
_refine_ls_number_restraints 16
_refine_ls_restrained_S_all 1.028
_refine_ls_restrained_S_obs 1.302
_refine_ls_R_factor_all 0.0882
_refine_ls_R_factor_obs 0.0445
_refine_ls_shift/esd_max -0.034
_refine_ls_shift/esd_mean 0.001
_refine_ls_structure_factor_coef Fsqd
_refine_ls_weighting_details 'w = 1/[\s^2^(Fo^2^)+(0.0843P)^2^] where P=(Fo^2^+2Fc^2^)/3'
_refine_ls_weighting_scheme calc
_refine_ls_wR_factor_all 0.1511
_refine_ls_wR_factor_obs 0.1376
_reflns_number_observed 1885
_reflns_number_total 3532
_reflns_observed_criterion >2sigma(I)
_cod_data_source_file bm1266.cif
_cod_data_source_block shelxl
_cod_depositor_comments
;
The following automatic conversions were performed:
'_symmetry_cell_setting' value 'Triclinic' changed to 'triclinic'
according to '/home/saulius/struct/CIF-dictionaries/cif_core.dic'
dictionary named 'cif_core.dic' version 2.4.1 from 2010-06-29.

Automatic conversion script
Id: cif_fix_enum 1527 2010-12-29 10:47:43Z saulius 

The following automatic conversions were performed:

'_chemical_melting_point' value '100\%' was changed to '373.15' - it
was converted from degrees Celsius(C) to Kelvins(K).

Automatic conversion script
Id: cif_fix_values 1646 2011-03-28 12:23:43Z adriana 

The following automatic conversions were performed:

'_chemical_melting_point' value '100\%' was changed to '373.15' - it
was converted from degrees Celsius(C) to Kelvins(K).

Automatic conversion script
Id: cif_fix_values 1715 2011-07-08 13:25:40Z adriana 

The following automatic conversions were performed:

'_exptl_crystal_density_meas' value 'not measured' was changed to '?'
- the value is perceived as not measured.

Automatic conversion script
Id: cif_fix_values 3008 2015-01-20 13:52:24Z robertas 

The following automatic conversions were performed:

'_refine_ls_weighting_scheme' value 'calc w =
1/[\s^2^(Fo^2^)+(0.0843P)^2^] where P=(Fo^2^+2Fc^2^)/3' was changed
to 'calc'. New tag '_refine_ls_weighting_details' was created. The
value of the new tag was set to 'w = 1/[\s^2^(Fo^2^)+(0.0843P)^2^]
where P=(Fo^2^+2Fc^2^)/3'.

Automatic conversion script
Id: cif_fix_values 3143 2015-03-26 13:38:13Z robertas 
;
_cod_original_sg_symbol_H-M P-1
_cod_database_code 2008211

loop_
_symmetry_equiv_pos_as_xyz
'x, y, z'
'-x, -y, -z'

loop_
_atom_site_aniso_label
_atom_site_aniso_U_11
_atom_site_aniso_U_22
_atom_site_aniso_U_33
_atom_site_aniso_U_12
_atom_site_aniso_U_13
_atom_site_aniso_U_23
C1 0.0960(11) 0.0914(10) 0.0741(10) 0.0187(8) 0.0022(8) -0.0067(8)
C2 0.0671(8) 0.0727(9) 0.0704(9) 0.0120(6) 0.0054(6) 0.0029(7)
C3 0.0892(10) 0.0706(8) 0.0639(8) 0.0181(7) 0.0119(7) 0.0124(6)
C4 0.0721(8) 0.0617(7) 0.0627(8) 0.0116(6) 0.0108(6) 0.0089(6)
C5 0.0700(9) 0.0833(9) 0.0754(9) 0.0084(7) 0.0215(7) 0.0023(7)
C6 0.0568(7) 0.0835(9) 0.0734(9) 0.0050(6) 0.0106(6) -0.0008(7)
C7 0.0683(8) 0.0512(6) 0.0635(7) 0.0075(5) 0.0117(6) 0.0122(5)
C8 0.0595(8) 0.0771(8) 0.0742(9) 0.0184(6) 0.0069(6) -0.0004(7)
C9 0.0709(8) 0.0795(9) 0.0701(9) 0.0198(7) -0.0007(6) -0.0006(7)
C10 0.0593(7) 0.0520(7) 0.0664(8) 0.0078(5) 0.0069(5) 0.0080(5)
C11 0.0881(9) 0.0517(7) 0.0686(8) 0.0157(6) 0.0148(6) 0.0095(6)
C12 0.0981(10) 0.0631(8) 0.0683(9) 0.0226(7) 0.0134(7) 0.0163(6)
C13 0.0662(8) 0.0671(8) 0.0637(8) 0.0090(6) 0.0065(6) 0.0013(6)
C14 0.0851(9) 0.0558(7) 0.0743(9) 0.0194(6) 0.0071(7) 0.0021(6)
C15 0.0887(10) 0.0551(7) 0.0700(8) 0.0186(6) 0.0048(7) 0.0109(6)
C16 0.0678(8) 0.0781(9) 0.0730(10) 0.0140(7) 0.0091(7) 0.0025(7)
N17 0.0830(9) 0.1196(11) 0.0754(9) 0.0183(7) 0.0081(7) -0.0052(8)

loop_
_atom_site_label
_atom_site_fract_x
_atom_site_fract_y
_atom_site_fract_z
_atom_site_U_iso_or_equiv
_atom_site_thermal_displace_type
_atom_site_calc_flag
_atom_site_refinement_flags
_atom_site_occupancy
_atom_site_disorder_group
_atom_site_type_symbol
C1 0.2562(2) 1.1287(2) 1.00248(12) 0.0874(5) Uani d . 1 . C
H1A 0.3753(8) 1.1917(9) 1.0265(3) 0.131 Uiso calc R 1 . H
H1B 0.2563(16) 1.0473(2) 1.04898(15) 0.131 Uiso calc R 1 . H
H1C 0.1426(8) 1.1740(10) 1.0147(2) 0.131 Uiso calc R 1 . H
C2 0.2477(2) 1.08684(14) 0.87404(11) 0.0700(4) Uani d . 1 . C
H2 0.2513(2) 1.16072(14) 0.81923(11) 0.084 Uiso d R 1 . H
C3 0.2393(2) 0.96140(15) 0.82860(12) 0.0735(4) Uani d . 1 . C
H3 0.2351(2) 0.88774(15) 0.88362(12) 0.088 Uiso d R 1 . H
C4 0.2337(2) 0.91792(13) 0.70019(11) 0.0649(3) Uani d U 1 . C
H4 0.2493(2) 1.00178(13) 0.65703(11) 0.078 Uiso d R 1 . H
C5 0.0349(2) 0.83352(15) 0.64992(12) 0.0754(4) Uani d U 1 . C
H5A -0.0711(2) 0.88761(15) 0.65954(12) 0.090 Uiso d R 1 . H
H5B 0.0143(2) 0.75123(15) 0.69464(12) 0.090 Uiso d R 1 . H
C6 0.0303(2) 0.79037(14) 0.51964(12) 0.0715(4) Uani d U 1 . C
H6A -0.0947(2) 0.73543(14) 0.49256(12) 0.086 Uiso d R 1 . H
H6B 0.0404(2) 0.87277(14) 0.47433(12) 0.086 Uiso d R 1 . H
C7 0.1987(2) 0.70767(12) 0.49704(10) 0.0606(3) Uani d U 1 . C
H7 0.1828(2) 0.62463(12) 0.54124(10) 0.073 Uiso d R 1 . H
C8 0.3975(2) 0.79119(14) 0.54878(11) 0.0696(4) Uani d . 1 . C
H8A 0.4196(2) 0.87333(14) 0.50403(11) 0.084 Uiso d R 1 . H
H8B 0.5029(2) 0.73637(14) 0.53943(11) 0.084 Uiso d R 1 . H
C9 0.4015(2) 0.83470(14) 0.67898(11) 0.0734(4) Uani d . 1 . C
H9A 0.3918(2) 0.75271(14) 0.72481(11) 0.088 Uiso d R 1 . H
H9B 0.5262(2) 0.89025(14) 0.70579(11) 0.088 Uiso d R 1 . H
C10 0.1869(2) 0.66032(11) 0.36544(10) 0.0591(3) Uani d U 1 . C
H10 0.0510(2) 0.62318(11) 0.34043(10) 0.071 Uiso d R 1 . H
C11 0.2393(2) 0.77836(12) 0.28305(11) 0.0683(4) Uani d U 1 . C
H11A 0.3764(2) 0.81561(12) 0.30353(11) 0.082 Uiso d R 1 . H
H11B 0.1604(2) 0.85186(12) 0.29488(11) 0.082 Uiso d R 1 . H
C12 0.2069(2) 0.72801(14) 0.15325(11) 0.0749(4) Uani d U 1 . C
H12A 0.2456(2) 0.80394(14) 0.10454(11) 0.090 Uiso d R 1 . H
H12B 0.0682(2) 0.69691(14) 0.13096(11) 0.090 Uiso d R 1 . H
C13 0.3246(2) 0.60845(13) 0.13161(11) 0.0658(4) Uani d U 1 . C
H13 0.4633(2) 0.64324(13) 0.14842(11) 0.079 Uiso d R 1 . H
C14 0.2785(2) 0.48996(12) 0.21439(11) 0.0711(4) Uani d U 1 . C
H14A 0.1427(2) 0.44915(12) 0.19477(11) 0.085 Uiso d R 1 . H
H14B 0.3618(2) 0.41898(12) 0.20327(11) 0.085 Uiso d R 1 . H
C15 0.3101(2) 0.54413(13) 0.34318(11) 0.0707(4) Uani d U 1 . C
H15A 0.2765(2) 0.46883(13) 0.39364(11) 0.085 Uiso d R 1 . H
H15B 0.4480(2) 0.57886(13) 0.36409(11) 0.085 Uiso d R 1 . H
C16 0.2865(2) 0.55988(15) 0.00636(14) 0.0725(4) Uani d U 1 . C
N17 0.2546(2) 0.52404(15) -0.09174(11) 0.0925(4) Uani d . 1 . N

loop_
_atom_type_symbol
_atom_type_description
_atom_type_scat_dispersion_real
_atom_type_scat_dispersion_imag
_atom_type_scat_source
C C 0.0033 0.0016 'International Tables Vol C Tables 4.2.6.8 and 6.1.1.4'
H H 0.0000 0.0000 'International Tables Vol C Tables 4.2.6.8 and 6.1.1.4'
N N 0.0061 0.0033 'International Tables Vol C Tables 4.2.6.8 and 6.1.1.4'

loop_
_geom_angle_atom_site_label_1
_geom_angle_atom_site_label_2
_geom_angle_atom_site_label_3
_geom_angle
_geom_angle_publ_flag
C2 C1 H1A 109.47(7) ?
C2 C1 H1B 109.47(8) ?
H1A C1 H1B 109.5 ?
C2 C1 H1C 109.47(7) ?
H1A C1 H1C 109.5 ?
H1B C1 H1C 109.5 ?
C3 C2 C1 126.86(13) yes
C3 C2 H2 116.48(9) ?
C1 C2 H2 116.64(8) ?
C2 C3 C4 127.51(13) yes
C2 C3 H3 116.27(9) ?
C4 C3 H3 116.22(7) ?
C3 C4 C9 112.04(10) ?
C3 C4 C5 112.42(10) ?
C9 C4 C5 109.22(10) ?
C3 C4 H4 106.97(7) ?
C9 C4 H4 108.37(7) ?
C5 C4 H4 107.62(7) ?
C6 C5 C4 112.07(10) ?
C6 C5 H5A 109.65(7) ?
C4 C5 H5A 109.53(7) ?
C6 C5 H5B 108.89(7) ?
C4 C5 H5B 108.63(7) ?
H5A C5 H5B 108.0 ?
C5 C6 C7 112.59(11) ?
C5 C6 H6A 109.30(7) ?
C7 C6 H6A 109.38(7) ?
C5 C6 H6B 108.71(7) ?
C7 C6 H6B 108.88(7) ?
H6A C6 H6B 107.9 ?
C6 C7 C10 111.79(10) ?
C6 C7 C8 109.27(10) ?
C10 C7 C8 114.69(9) ?
C6 C7 H7 107.20(7) ?
C10 C7 H7 106.79(6) ?
C8 C7 H7 106.69(7) ?
C9 C8 C7 112.52(10) ?
C9 C8 H8A 108.88(7) ?
C7 C8 H8A 108.40(7) ?
C9 C8 H8B 109.75(6) ?
C7 C8 H8B 109.26(6) ?
H8A C8 H8B 107.9 ?
C8 C9 C4 112.28(10) ?
C8 C9 H9A 108.96(7) ?
C4 C9 H9A 109.37(7) ?
C8 C9 H9B 109.14(7) ?
C4 C9 H9B 109.02(7) ?
H9A C9 H9B 108.0 ?
C15 C10 C11 108.62(10) ?
C15 C10 C7 113.96(10) ?
C11 C10 C7 114.13(9) ?
C15 C10 H10 106.43(7) ?
C11 C10 H10 106.45(7) ?
C7 C10 H10 106.67(6) ?
C12 C11 C10 111.82(10) ?
C12 C11 H11A 108.95(7) ?
C10 C11 H11A 108.72(7) ?
C12 C11 H11B 109.71(7) ?
C10 C11 H11B 109.60(6) ?
H11A C11 H11B 108.0 ?
C11 C12 C13 111.30(10) ?
C11 C12 H12A 109.47(7) ?
C13 C12 H12A 109.77(7) ?
C11 C12 H12B 109.14(7) ?
C13 C12 H12B 109.02(8) ?
H12A C12 H12B 108.1 ?
C16 C13 C12 110.01(11) yes
C16 C13 C14 111.60(10) yes
C12 C13 C14 111.29(10) ?
C16 C13 H13 107.86(7) ?
C12 C13 H13 107.93(8) ?
C14 C13 H13 107.99(7) ?
C15 C14 C13 110.59(10) ?
C15 C14 H14A 109.15(7) ?
C13 C14 H14A 109.17(7) ?
C15 C14 H14B 110.05(6) ?
C13 C14 H14B 109.70(7) ?
H14A C14 H14B 108.1 ?
C14 C15 C10 112.48(10) ?
C14 C15 H15A 109.39(6) ?
C10 C15 H15A 109.19(7) ?
C14 C15 H15B 108.90(7) ?
C10 C15 H15B 108.78(7) ?
H15A C15 H15B 108.0 ?
N17 C16 C13 178.68(14) yes

loop_
_geom_bond_atom_site_label_1
_geom_bond_atom_site_label_2
_geom_bond_site_symmetry_2
_geom_bond_distance
_geom_bond_publ_flag
C1 C2 . 1.490(2) ?
C1 H1A . 0.96 ?
C1 H1B . 0.96 ?
C1 H1C . 0.96 ?
C2 C3 . 1.295(2) yes
C2 H2 . 0.96 ?
C3 C4 . 1.495(2) ?
C3 H3 . 0.96 ?
C4 C9 . 1.518(2) ?
C4 C5 . 1.533(2) ?
C4 H4 . 0.96 ?
C5 C6 . 1.516(2) ?
C5 H5A . 0.96 ?
C5 H5B . 0.96 ?
C6 C7 . 1.522(2) ?
C6 H6A . 0.96 ?
C6 H6B . 0.96 ?
C7 C10 . 1.535(2) ?
C7 C8 . 1.534(2) ?
C7 H7 . 0.96 ?
C8 C9 . 1.517(2) ?
C8 H8A . 0.96 ?
C8 H8B . 0.96 ?
C9 H9A . 0.96 ?
C9 H9B . 0.96 ?
C10 C15 . 1.518(2) ?
C10 C11 . 1.529(2) ?
C10 H10 . 0.96 ?
C11 C12 . 1.516(2) ?
C11 H11A . 0.96 ?
C11 H11B . 0.96 ?
C12 C13 . 1.519(2) ?
C12 H12A . 0.96 ?
C12 H12B . 0.96 ?
C13 C16 . 1.464(2) yes
C13 C14 . 1.527(2) ?
C13 H13 . 0.96 ?
C14 C15 . 1.516(2) ?
C14 H14A . 0.96 ?
C14 H14B . 0.96 ?
C15 H15A . 0.96 ?
C15 H15B . 0.96 ?
C16 N17 . 1.141(2) yes

loop_
_geom_torsion_atom_site_label_1
_geom_torsion_atom_site_label_2
_geom_torsion_atom_site_label_3
_geom_torsion_atom_site_label_4
_geom_torsion
_geom_torsion_publ_flag
C1 C2 C3 C4 -178.98(13) ?
C2 C3 C4 C9 123.6(2) yes
C2 C3 C4 C5 -113.0(2) yes
C3 C4 C5 C6 179.78(10) ?
C9 C4 C5 C6 -55.21(15) ?
C4 C5 C6 C7 56.40(15) ?
C5 C6 C7 C10 177.87(10) ?
C5 C6 C7 C8 -54.08(14) ?
C6 C7 C8 C9 53.88(13) ?
C10 C7 C8 C9 -179.72(9) ?
C7 C8 C9 C4 -56.21(14) ?
C3 C4 C9 C8 -179.60(10) ?
C5 C4 C9 C8 55.17(14) ?
C6 C7 C10 C15 -162.95(10) ?
C8 C7 C10 C15 71.96(13) ?
C6 C7 C10 C11 71.46(13) ?
C8 C7 C10 C11 -53.63(13) ?
C15 C10 C11 C12 56.88(14) ?
C7 C10 C11 C12 -174.76(10) ?
C10 C11 C12 C13 -56.45(15) ?
C11 C12 C13 C16 178.57(10) yes
C11 C12 C13 C14 54.35(15) ?
C16 C13 C14 C15 -177.40(10) yes
C12 C13 C14 C15 -54.08(14) ?
C13 C14 C15 C10 56.75(14) ?
C11 C10 C15 C14 -57.41(14) ?
C7 C10 C15 C14 174.13(9) ?
C12 C13 C16 N17 5.(6) ?
C14 C13 C16 N17 129.(6) ?
